data_4326849
loop_
_publ_author_name
'Michael Wolff'
'Alexander Okrut'
'Claus Feldmann'

_publ_contact_author_address 'Inst. fuer Anorg. Chemie, KIT, Engesserstr. 15, D-76131 Karlsruhe, Germany'
_publ_contact_author_email claus.feldmann@kit.edu
_publ_contact_author_name 'Claus Feldmann'
_publ_contact_author_phone +49-721-608-2855
_publ_section_title
;
 [(Ph)3PBr][Br7], [(Bz)(Ph)3P]2[Br8], [(n-Bu)3MeN]2[Br20],
 [C4MPyr]2[Br20], and [(Ph)3PCl]2[Cl2I14]: Extending the Horizon of
 Polyhalides via Synthesis in Ionic Liquids
;
_journal_name_full 'Inorganic Chemistry'
_journal_page_first 11683
_journal_page_last 11694
_journal_paper_doi 10.1021/ic201291k
_journal_volume 50
_journal_year 2011
_chemical_formula_sum 'C18 H15 Br8 P'
_chemical_formula_weight 901.55
_chemical_name_systematic
; 
 ? 
;
_space_group_IT_number 4
_symmetry_cell_setting monoclinic
_symmetry_space_group_name_Hall 'P 2yb'
_symmetry_space_group_name_H-M 'P 1 21 1'
_atom_sites_solution_hydrogens geom
_atom_sites_solution_primary direct
_atom_sites_solution_secondary difmap
_audit_creation_method SHELXL-97
_cell_angle_alpha 90.00
_cell_angle_beta 115.23(3)
_cell_angle_gamma 90.00
_cell_formula_units_Z 2
_cell_length_a 10.625(2)
_cell_length_b 12.091(3)
_cell_length_c 10.732(2)
_cell_measurement_reflns_used 4572
_cell_measurement_temperature 200(2)
_cell_measurement_theta_max 29.77
_cell_measurement_theta_min 1.15
_cell_volume 1247.2(5)
_computing_cell_refinement 'CELL, SELECT (STOE)'
_computing_data_collection 'EXPOSE (STOE)'
_computing_data_reduction 'INTEGRATE (STOE)'
_computing_molecular_graphics 'DIAMOND, Crystal Impact'
_computing_publication_material 'SHELXL-97 (Sheldrick, 1997)'
_computing_structure_refinement 'SHELXL-97 (Sheldrick, 1997)'
_computing_structure_solution 'SHELXS-97 (Sheldrick, 1990)'
_diffrn_ambient_temperature 200(2)
_diffrn_measured_fraction_theta_full 0.996
_diffrn_measured_fraction_theta_max 0.996
_diffrn_radiation_monochromator graphite
_diffrn_radiation_source 'fine-focus sealed tube'
_diffrn_radiation_type MoK\a
_diffrn_radiation_wavelength 0.71073
_diffrn_reflns_av_R_equivalents 0.1253
_diffrn_reflns_av_sigmaI/netI 0.1231
_diffrn_reflns_limit_h_max 13
_diffrn_reflns_limit_h_min -13
_diffrn_reflns_limit_k_max 15
_diffrn_reflns_limit_k_min -13
_diffrn_reflns_limit_l_max 12
_diffrn_reflns_limit_l_min -13
_diffrn_reflns_number 9410
_diffrn_reflns_theta_full 26.41
_diffrn_reflns_theta_max 26.41
_diffrn_reflns_theta_min 2.10
_exptl_absorpt_coefficient_mu 12.929
_exptl_absorpt_correction_T_max 0.0977
_exptl_absorpt_correction_T_min 0.0193
_exptl_absorpt_correction_type numerical
_exptl_absorpt_process_details
;
(X-RED, Data Reduction Program, Version 1.14, Stoe & Cie GmbH, Darmstadt 1999.;
 X-SHAPE, Crystal Optimisation for numerical Absorption Correction, Version 
1.06, Stoe & Cie GmbH, Darmstadt 1999.
;
_exptl_crystal_colour red
_exptl_crystal_density_diffrn 2.401
_exptl_crystal_F_000 836
_exptl_crystal_size_max 0.3540
_exptl_crystal_size_mid 0.1920
_exptl_crystal_size_min 0.0920
_refine_diff_density_max 1.250
_refine_diff_density_min -1.007
_refine_diff_density_rms 0.252
_refine_ls_abs_structure_details 'Flack H D (1983), Acta Cryst. A39, 876-881'
_refine_ls_abs_structure_Flack -0.01(2)
_refine_ls_extinction_coef 0.0373(18)
_refine_ls_extinction_expression Fc^*^=kFc[1+0.001xFc^2^\l^3^/sin(2\q)]^-1/4^
_refine_ls_extinction_method SHELXL
_refine_ls_goodness_of_fit_ref 1.029
_refine_ls_hydrogen_treatment constr
_refine_ls_matrix_type full
_refine_ls_number_parameters 246
_refine_ls_number_reflns 4572
_refine_ls_number_restraints 1
_refine_ls_restrained_S_all 1.029
_refine_ls_R_factor_all 0.0721
_refine_ls_R_factor_gt 0.0557
_refine_ls_shift/su_max 0.000
_refine_ls_shift/su_mean 0.000
_refine_ls_structure_factor_coef Fsqd
_refine_ls_weighting_details 'calc w=1/[\s^2^(Fo^2^)+(0.0779P)^2^+0.0000P] where P=(Fo^2^+2Fc^2^)/3'
_refine_ls_weighting_scheme calc
_refine_ls_wR_factor_gt 0.1280
_refine_ls_wR_factor_ref 0.1416
_reflns_number_gt 3502
_reflns_number_total 4572
_reflns_threshold_expression >2sigma(I)
_cod_data_source_file ic201291k_si_003.cif
_cod_data_source_block p21
_cod_original_cell_volume 1247.2(4)
_cod_database_code 4326849

loop_
_symmetry_equiv_pos_as_xyz
'x, y, z'
'-x, y+1/2, -z'

loop_
_atom_site_label
_atom_site_type_symbol
_atom_site_fract_x
_atom_site_fract_y
_atom_site_fract_z
_atom_site_U_iso_or_equiv
_atom_site_adp_type
_atom_site_occupancy
_atom_site_symmetry_multiplicity
_atom_site_calc_flag
_atom_site_refinement_flags
Br1 Br 0.40315(12) 0.56429(11) 0.56311(14) 0.0624(3) Uani 1 1 d .
P1 P 0.5179(2) 0.6274(2) 0.4568(3) 0.0394(5) Uani 1 1 d .
C1 C 0.5657(8) 0.5146(8) 0.3800(9) 0.0356(17) Uani 1 1 d .
C2 C 0.4087(9) 0.7202(9) 0.3285(10) 0.044(2) Uani 1 1 d .
C3 C 0.6675(9) 0.6951(8) 0.5787(10) 0.0412(19) Uani 1 1 d .
C4 C 0.5017(13) 0.3570(11) 0.2320(13) 0.060(3) Uani 1 1 d .
H4 H 0.4344 0.3102 0.1706 0.072 Uiso 1 1 calc R
C5 C 0.7055(10) 0.4971(10) 0.4082(12) 0.052(2) Uani 1 1 d .
H5 H 0.7744 0.5442 0.4670 0.062 Uiso 1 1 calc R
C6 C 0.2413(12) 0.8657(10) 0.2612(14) 0.059(3) Uani 1 1 d .
H6 H 0.1850 0.9148 0.2812 0.071 Uiso 1 1 calc R
C7 C 0.7272(13) 0.6672(10) 0.7176(11) 0.056(3) Uani 1 1 d .
H7 H 0.6858 0.6148 0.7516 0.067 Uiso 1 1 calc R
C8 C 0.4124(12) 0.7243(10) 0.2050(13) 0.057(3) Uani 1 1 d .
H8 H 0.4698 0.6763 0.1850 0.069 Uiso 1 1 calc R
C9 C 0.8472(11) 0.8280(11) 0.6202(14) 0.062(3) Uani 1 1 d .
H9 H 0.8871 0.8832 0.5884 0.074 Uiso 1 1 calc R
C10 C 0.2429(13) 0.8692(10) 0.1329(15) 0.065(3) Uani 1 1 d .
H10 H 0.1855 0.9176 0.0651 0.078 Uiso 1 1 calc R
C11 C 0.7284(10) 0.7766(9) 0.5312(12) 0.047(2) Uani 1 1 d .
H11 H 0.6881 0.7962 0.4386 0.056 Uiso 1 1 calc R
C12 C 0.4643(11) 0.4440(9) 0.2911(13) 0.051(2) Uani 1 1 d .
H12 H 0.3712 0.4556 0.2717 0.062 Uiso 1 1 calc R
C13 C 0.3200(11) 0.7922(9) 0.3576(13) 0.050(2) Uani 1 1 d .
H13 H 0.3159 0.7889 0.4424 0.061 Uiso 1 1 calc R
C14 C 0.6377(14) 0.3404(10) 0.2642(12) 0.060(3) Uani 1 1 d .
H14 H 0.6635 0.2792 0.2278 0.072 Uiso 1 1 calc R
C15 C 0.3314(14) 0.7994(11) 0.1085(15) 0.068(3) Uani 1 1 d .
H15 H 0.3366 0.8030 0.0243 0.081 Uiso 1 1 calc R
C16 C 0.9078(12) 0.7981(11) 0.7568(14) 0.064(3) Uani 1 1 d .
H16 H 0.9894 0.8321 0.8176 0.077 Uiso 1 1 calc R
C17 C 0.8471(14) 0.7180(12) 0.8024(14) 0.074(4) Uani 1 1 d .
H17 H 0.8893 0.6976 0.8947 0.088 Uiso 1 1 calc R
C18 C 0.7382(12) 0.4105(10) 0.3482(14) 0.059(3) Uani 1 1 d .
H18 H 0.8304 0.3986 0.3645 0.071 Uiso 1 1 calc R
Br2 Br 0.08223(11) 0.56944(13) 0.58994(14) 0.0679(4) Uani 1 1 d .
Br6 Br -0.01228(14) 0.70052(14) 0.41124(16) 0.0766(4) Uani 1 1 d .
Br3 Br 1.05744(11) 0.58674(11) 0.15783(13) 0.0635(3) Uani 1 1 d .
Br4 Br 1.11643(10) 0.50336(10) -0.00676(13) 0.0587(3) Uani 1 1 d .
Br5 Br 0.45033(14) 0.52567(13) -0.07185(13) 0.0721(4) Uani 1 1 d .
Br8 Br 0.65442(17) 0.6263(2) 0.0436(2) 0.1086(7) Uani 1 1 d .
Br7 Br 0.80449(18) 0.89893(14) 0.20332(17) 0.0840(5) Uani 1 1 d .

loop_
_atom_site_aniso_label
_atom_site_aniso_U_11
_atom_site_aniso_U_22
_atom_site_aniso_U_33
_atom_site_aniso_U_23
_atom_site_aniso_U_13
_atom_site_aniso_U_12
Br1 0.0698(6) 0.0641(7) 0.0758(7) 0.0060(6) 0.0526(6) -0.0045(5)
P1 0.0376(10) 0.0416(12) 0.0445(12) 0.0034(11) 0.0228(9) 0.0019(9)
C1 0.037(4) 0.038(4) 0.032(4) 0.007(4) 0.016(3) 0.002(3)
C2 0.037(4) 0.052(6) 0.045(5) -0.001(5) 0.019(4) 0.004(4)
C3 0.042(4) 0.043(5) 0.043(5) 0.000(4) 0.021(4) 0.004(4)
C4 0.066(6) 0.062(7) 0.050(6) -0.009(6) 0.022(5) -0.013(5)
C5 0.050(5) 0.060(6) 0.059(6) 0.010(6) 0.035(5) 0.007(5)
C6 0.054(6) 0.051(6) 0.065(7) -0.002(6) 0.017(5) 0.012(5)
C7 0.074(7) 0.050(6) 0.040(5) 0.018(5) 0.021(5) 0.011(5)
C8 0.061(6) 0.058(7) 0.062(7) 0.005(6) 0.036(6) 0.013(5)
C9 0.045(5) 0.062(7) 0.069(7) -0.012(6) 0.016(5) -0.013(5)
C10 0.061(6) 0.048(6) 0.066(8) 0.011(6) 0.009(6) 0.013(5)
C11 0.040(4) 0.051(6) 0.050(6) -0.005(5) 0.020(4) -0.001(4)
C12 0.046(5) 0.043(5) 0.057(6) 0.008(5) 0.013(5) -0.001(4)
C13 0.051(5) 0.049(6) 0.055(6) -0.004(5) 0.026(5) 0.008(4)
C14 0.094(8) 0.050(6) 0.047(6) 0.007(5) 0.039(6) 0.009(6)
C15 0.081(8) 0.062(7) 0.060(7) 0.011(6) 0.029(6) 0.012(6)
C16 0.055(6) 0.063(7) 0.059(7) -0.003(6) 0.009(5) 0.006(5)
C17 0.074(7) 0.067(8) 0.049(6) 0.004(6) -0.004(6) 0.016(6)
C18 0.063(6) 0.052(6) 0.078(8) 0.006(6) 0.045(6) 0.006(5)
Br2 0.0456(5) 0.0938(9) 0.0721(7) -0.0238(8) 0.0325(5) -0.0134(6)
Br6 0.0738(7) 0.0956(11) 0.0740(8) -0.0123(8) 0.0446(7) -0.0190(7)
Br3 0.0568(6) 0.0663(8) 0.0612(7) 0.0049(6) 0.0193(5) -0.0006(5)
Br4 0.0468(5) 0.0601(7) 0.0576(6) 0.0042(6) 0.0111(4) -0.0030(5)
Br5 0.0815(8) 0.0895(10) 0.0577(7) 0.0223(7) 0.0414(6) 0.0299(7)
Br8 0.0758(8) 0.173(2) 0.0859(11) 0.0366(12) 0.0432(8) -0.0049(10)
Br7 0.0956(10) 0.0753(9) 0.0737(9) 0.0122(8) 0.0289(8) -0.0098(7)

loop_
_atom_type_symbol
_atom_type_description
_atom_type_scat_dispersion_real
_atom_type_scat_dispersion_imag
_atom_type_scat_source
C C 0.0033 0.0016 'International Tables Vol C Tables 4.2.6.8 and 6.1.1.4'
H H 0.0000 0.0000 'International Tables Vol C Tables 4.2.6.8 and 6.1.1.4'
Br Br -0.2901 2.4595 'International Tables Vol C Tables 4.2.6.8 and 6.1.1.4'
P P 0.1023 0.0942 'International Tables Vol C Tables 4.2.6.8 and 6.1.1.4'

loop_
_geom_angle_atom_site_label_1
_geom_angle_atom_site_label_2
_geom_angle_atom_site_label_3
_geom_angle
C3 P1 C2 111.5(5)
C3 P1 C1 110.7(4)
C2 P1 C1 110.4(4)
C3 P1 Br1 107.9(3)
C2 P1 Br1 107.9(3)
C1 P1 Br1 108.3(3)
C12 C1 C5 119.8(10)
C12 C1 P1 120.0(7)
C5 C1 P1 120.1(8)
C8 C2 C13 119.9(10)
C8 C2 P1 120.3(8)
C13 C2 P1 119.8(8)
C7 C3 C11 119.6(10)
C7 C3 P1 122.4(8)
C11 C3 P1 117.9(8)
C14 C4 C12 119.0(11)
C14 C4 H4 120.5
C12 C4 H4 120.5
C18 C5 C1 118.6(11)
C18 C5 H5 120.7
C1 C5 H5 120.7
C13 C6 C10 121.0(11)
C13 C6 H6 119.5
C10 C6 H6 119.5
C17 C7 C3 118.6(11)
C17 C7 H7 120.7
C3 C7 H7 120.7
C2 C8 C15 119.7(11)
C2 C8 H8 120.1
C15 C8 H8 120.1
C11 C9 C16 120.0(13)
C11 C9 H9 120.0
C16 C9 H9 120.0
C15 C10 C6 118.2(12)
C15 C10 H10 120.9
C6 C10 H10 120.9
C9 C11 C3 120.2(11)
C9 C11 H11 119.9
C3 C11 H11 119.9
C4 C12 C1 119.8(10)
C4 C12 H12 120.1
C1 C12 H12 120.1
C6 C13 C2 119.4(11)
C6 C13 H13 120.3
C2 C13 H13 120.3
C4 C14 C18 122.0(12)
C4 C14 H14 119.0
C18 C14 H14 119.0
C10 C15 C8 121.7(14)
C10 C15 H15 119.1
C8 C15 H15 119.1
C17 C16 C9 119.4(11)
C17 C16 H16 120.3
C9 C16 H16 120.3
C7 C17 C16 122.2(12)
C7 C17 H17 118.9
C16 C17 H17 118.9
C5 C18 C14 120.7(11)
C5 C18 H18 119.7
C14 C18 H18 119.7

loop_
_geom_bond_atom_site_label_1
_geom_bond_atom_site_label_2
_geom_bond_distance
Br1 P1 2.135(3)
P1 C3 1.770(10)
P1 C2 1.772(10)
P1 C1 1.776(9)
C1 C12 1.386(14)
C1 C5 1.400(12)
C2 C8 1.344(16)
C2 C13 1.412(14)
C3 C7 1.390(14)
C3 C11 1.390(14)
C4 C14 1.350(19)
C4 C12 1.372(17)
C4 H4 0.9300
C5 C18 1.350(17)
C5 H5 0.9300
C6 C13 1.351(17)
C6 C10 1.39(2)
C6 H6 0.9300
C7 C17 1.357(18)
C7 H7 0.9300
C8 C15 1.370(18)
C8 H8 0.9300
C9 C11 1.365(15)
C9 C16 1.37(2)
C9 H9 0.9300
C10 C15 1.368(19)
C10 H10 0.9300
C11 H11 0.9300
C12 H12 0.9300
C13 H13 0.9300
C14 C18 1.360(18)
C14 H14 0.9300
C15 H15 0.9300
C16 C17 1.36(2)
C16 H16 0.9300
C17 H17 0.9300
C18 H18 0.9300
Br2 Br6 2.357(2)
Br3 Br4 2.3394(19)
Br5 Br8 2.330(3)

loop_
_geom_torsion_atom_site_label_1
_geom_torsion_atom_site_label_2
_geom_torsion_atom_site_label_3
_geom_torsion_atom_site_label_4
_geom_torsion
C3 P1 C1 C12 173.9(8)
C2 P1 C1 C12 -62.2(9)
Br1 P1 C1 C12 55.7(8)
C3 P1 C1 C5 -6.6(10)
C2 P1 C1 C5 117.3(8)
Br1 P1 C1 C5 -124.8(8)
C3 P1 C2 C8 99.5(10)
C1 P1 C2 C8 -24.0(10)
Br1 P1 C2 C8 -142.2(9)
C3 P1 C2 C13 -78.8(9)
C1 P1 C2 C13 157.7(8)
Br1 P1 C2 C13 39.5(9)
C2 P1 C3 C7 144.4(9)
C1 P1 C3 C7 -92.3(9)
Br1 P1 C3 C7 26.1(9)
C2 P1 C3 C11 -37.5(9)
C1 P1 C3 C11 85.8(8)
Br1 P1 C3 C11 -155.8(7)
C12 C1 C5 C18 -0.6(15)
P1 C1 C5 C18 179.9(9)
C11 C3 C7 C17 -2.4(16)
P1 C3 C7 C17 175.6(9)
C13 C2 C8 C15 0.8(18)
P1 C2 C8 C15 -177.5(10)
C13 C6 C10 C15 -3(2)
C16 C9 C11 C3 0.8(18)
C7 C3 C11 C9 0.8(15)
P1 C3 C11 C9 -177.3(9)
C14 C4 C12 C1 1.5(18)
C5 C1 C12 C4 0.4(16)
P1 C1 C12 C4 179.9(9)
C10 C6 C13 C2 2.1(18)
C8 C2 C13 C6 -1.0(16)
P1 C2 C13 C6 177.3(9)
C12 C4 C14 C18 -3.3(19)
C6 C10 C15 C8 3(2)
C2 C8 C15 C10 -2(2)
C11 C9 C16 C17 -1(2)
C3 C7 C17 C16 2(2)
C9 C16 C17 C7 -1(2)
C1 C5 C18 C14 -1.2(18)
C4 C14 C18 C5 3.2(19)
